data_7059825
loop_
_publ_author_name
'Bacher, Felix'
'Isaac, James A.'
'Philouze, Christian'
'Flot, David'
'Thibon-Pourret, Aurore'
'Belle, Catherine'

_publ_section_title
;
 Synthesis of unsymmetrical 1,8-naphthyridine-based ligands for the
 assembly of tri-and tetra-nuclear copper(ii) complexes
;
_journal_issue 39
_journal_name_full 'New Journal of Chemistry'
_journal_page_first 16713
_journal_page_last 16720
_journal_paper_doi 10.1039/D0NJ02776F
_journal_volume 44
_journal_year 2020
_chemical_formula_moiety 'C54 H40 Cu4 N10 O6, 2(C F3 O3 S), 2(C2 H3 N)'
_chemical_formula_sum 'C60 H46 Cu4 F6 N12 O12 S2'
_chemical_formula_weight 1559.37
_space_group_crystal_system monoclinic
_space_group_IT_number 15
_space_group_name_Hall '-C 2yc'
_space_group_name_H-M_alt 'C 1 2/c 1'
_atom_sites_solution_hydrogens mixed
_audit_creation_date 2019-12-10
_audit_creation_method
;
Olex2 1.2
(compiled 2014.07.22 svn.r2960 for OlexSys, GUI svn.r4862)
;
_audit_update_record
;
2019-12-10 deposited with the CCDC.	2020-07-23 downloaded from the CCDC.
;
_cell_angle_alpha 90
_cell_angle_beta 90.65(3)
_cell_angle_gamma 90
_cell_formula_units_Z 4
_cell_length_a 22.949(5)
_cell_length_b 11.893(2)
_cell_length_c 22.443(5)
_cell_measurement_reflns_used 54508
_cell_measurement_temperature 200
_cell_measurement_theta_max 27.510
_cell_measurement_theta_min 2.127
_cell_volume 6125(2)
_computing_cell_refinement EvalCCD
_computing_data_collection Collect
_computing_data_reduction EvalCCD
_computing_molecular_graphics 'Olex2 (Dolomanov et al., 2009)'
_computing_publication_material 'Olex2 (Dolomanov et al., 2009)'
_computing_structure_refinement 'SHELXL-2014/7 (Sheldrick, 2014)'
_diffrn_ambient_temperature 200
_diffrn_detector 'CCD area detector'
_diffrn_detector_type 'APEX II'
_diffrn_measured_fraction_theta_full 0.998
_diffrn_measured_fraction_theta_max 0.998
_diffrn_measurement_device '\k-geometry 4 circles diffractometer'
_diffrn_measurement_device_type Incoatec-Bruker-AXS-enraf-noniusKappaAPEXII
_diffrn_measurement_method '\f and \w scans'
_diffrn_radiation_collimation 'Montel optic'
_diffrn_radiation_detector CCD
_diffrn_radiation_monochromator 'Multilayer mirrors'
_diffrn_radiation_probe x-ray
_diffrn_radiation_type MoK\a
_diffrn_radiation_wavelength 0.71073
_diffrn_reflns_av_R_equivalents 0.0614
_diffrn_reflns_av_unetI/netI 0.0309
_diffrn_reflns_Laue_measured_fraction_full 0.998
_diffrn_reflns_Laue_measured_fraction_max 0.998
_diffrn_reflns_limit_h_max 29
_diffrn_reflns_limit_h_min -29
_diffrn_reflns_limit_k_max 15
_diffrn_reflns_limit_k_min -15
_diffrn_reflns_limit_l_max 29
_diffrn_reflns_limit_l_min -29
_diffrn_reflns_number 54508
_diffrn_reflns_point_group_measured_fraction_full 0.998
_diffrn_reflns_point_group_measured_fraction_max 0.998
_diffrn_reflns_theta_full 25.242
_diffrn_reflns_theta_max 27.510
_diffrn_reflns_theta_min 2.127
_diffrn_source 'Incoatec ISG250'
_diffrn_source_target Mo
_diffrn_source_type 'Microfocus sealed tube'
_exptl_absorpt_coefficient_mu 1.531
_exptl_absorpt_correction_T_max 1
_exptl_absorpt_correction_T_min 0.510312
_exptl_absorpt_correction_type multi-scan
_exptl_absorpt_process_details
;
SADABS-2004/1 (Bruker,2004) was used for absorption correction.
R(int) was 0.2327 before and 0.0589 after correction.
The Ratio of minimum to maximum transmission is 0.5103.
The \l/2 correction factor is 0.0015.
;
_exptl_crystal_colour black
_exptl_crystal_colour_primary black
_exptl_crystal_density_diffrn 1.691
_exptl_crystal_description plate
_exptl_crystal_F_000 3152
_exptl_crystal_size_max 0.47
_exptl_crystal_size_mid 0.3
_exptl_crystal_size_min 0.2
_refine_diff_density_max 0.507
_refine_diff_density_min -0.700
_refine_diff_density_rms 0.083
_refine_ls_extinction_method none
_refine_ls_goodness_of_fit_ref 1.111
_refine_ls_hydrogen_treatment constr
_refine_ls_matrix_type full
_refine_ls_number_parameters 558
_refine_ls_number_reflns 7031
_refine_ls_number_restraints 503
_refine_ls_restrained_S_all 1.122
_refine_ls_R_factor_all 0.0556
_refine_ls_R_factor_gt 0.0422
_refine_ls_shift/su_max 0.001
_refine_ls_shift/su_mean 0.000
_refine_ls_structure_factor_coef Fsqd
_refine_ls_weighting_details 'w=1/[\s^2^(Fo^2^)+(0.0466P)^2^+22.6631P] where P=(Fo^2^+2Fc^2^)/3'
_refine_ls_weighting_scheme calc
_refine_ls_wR_factor_gt 0.1083
_refine_ls_wR_factor_ref 0.1192
_reflns_Friedel_coverage 0.000
_reflns_number_gt 5882
_reflns_number_total 7031
_reflns_threshold_expression 'I > 2\s(I)'
_cod_data_source_file d0nj02776f2.cif
_cod_data_source_block sad2
_cod_depositor_comments 'Adding full bibliography for 7059823--7059825.cif.'
_cod_database_code 7059825
_shelx_space_group_comment
;
The symmetry employed for this shelxl refinement is uniquely defined
by the following loop, which should always be used as a source of
symmetry information in preference to the above space-group names.
They are only intended as comments.
;
_olex2_refinement_description
;
1. Fixed Uiso
 At 1.2 times of:
  All C(H) groups
 At 1.5 times of:
  All C(H,H,H) groups, All O(H) groups
2. Restrained distances
 S1B-O4B
 1.42 with sigma of 0.02
 O4B-S1B
 1.4 with sigma of 0.02
 S1B-O4B
 1.4 with sigma of 0.002
 S1B-C28
 1.7 with sigma of 0.002
 S1A-C28
 1.7 with sigma of 0.002
 F3A-C28
 1.3 with sigma of 0.002
 F3B-C28
 1.3 with sigma of 0.002
 F1A-C28
 1.3 with sigma of 0.002
 F1B-C28
 1.3 with sigma of 0.002
 C28-F2A
 1.3 with sigma of 0.002
 C28-F2B
 1.3 with sigma of 0.002
 O5B-S1B
 1.4 with sigma of 0.02
 S1B-O6B
 1.4 with sigma of 0.02
 C30C-C29C
 1.5 with sigma of 0.02
 C30C-N6C
 2.6 with sigma of 0.02
 F1B-F3B
 2 with sigma of 0.02
 C29A-C30A
 1.5 with sigma of 0.02
 N6A-C29A
 1.1 with sigma of 0.02
 N6A-C30A
 2.6 with sigma of 0.02
 N6B-C30B
 2.6 with sigma of 0.02
 C29B-C30B
 1.5 with sigma of 0.02
 N6B-C29B
 1.1 with sigma of 0.02
 C28-O6B
 2.54 with sigma of 0.02
 O4B-C28
 2.54 with sigma of 0.02
 O5B-C28
 2.54 with sigma of 0.02
 F2B-S1B
 2.5 with sigma of 0.02
 F1B-S1B
 2.5 with sigma of 0.02
 S1B-F3B
 2.5 with sigma of 0.02
3. Rigid bond restraints
 S1A, O4A, O5A, F1A, O6A, F3A, F2A, C28, S1B, F3B, F2B, F1B, O5B, O6B, O4B
 with sigma for 1-2 distances of 0.01 and sigma for 1-3 distances of 0.01
 C29B, N6A, C30B, H30A, H30B, H30C, C30C, H30G, H30H, H30I, C29C, N6C, C30A,
 H30D, H30E, H30F, C29A, N6B
 with sigma for 1-2 distances of 0.01 and sigma for 1-3 distances of 0.01
4. Uiso/Uaniso restraints and constraints
S1A \\sim O4A \\sim O5A \\sim F1A \\sim O6A \\sim F3A \\sim F2A \\sim C28 \\sim
S1B \\sim F3B \\sim F2B \\sim F1B \\sim O5B \\sim O6B \\sim O4B: within 1.7A
with sigma of 0.04 and sigma for terminal atoms of 0.08
C29B \\sim N6A \\sim C30B \\sim H30A \\sim H30B \\sim H30C \\sim C30C \\sim
H30G \\sim H30H \\sim H30I \\sim C29C \\sim N6C \\sim C30A \\sim H30D \\sim
H30E \\sim H30F \\sim C29A \\sim N6B: within 1.7A with sigma of 0.04 and sigma
for terminal atoms of 0.08
Uanis(F1A) \\sim Ueq, Uanis(F1B) \\sim Ueq, Uanis(O6B) \\sim Ueq: with sigma of
0.01 and sigma for terminal atoms of 0.02
5. Others
 Sof(S1B)=Sof(F3B)=Sof(F2B)=Sof(F1B)=Sof(O5B)=Sof(O6B)=Sof(O4B)=1-FVAR(1)
 Sof(S1A)=Sof(O4A)=Sof(O5A)=Sof(F1A)=Sof(O6A)=Sof(F3A)=Sof(F2A)=FVAR(1)
 Sof(C29B)=Sof(C30B)=Sof(H30A)=Sof(H30B)=Sof(H30C)=Sof(N6B)=0.75*(1-FVAR(3))
 Sof(N6A)=Sof(C30A)=Sof(H30D)=Sof(H30E)=Sof(H30F)=Sof(C29A)=0.75*FVAR(3)
 Fixed Sof: C30C(0.25) H30G(0.25) H30H(0.25) H30I(0.25) C29C(0.25) N6C(0.25)
6.a Free rotating group:
 O3(H3)
6.b Aromatic/amide H refined with riding coordinates:
 C26(H26), C6(H6), C7(H7), C2(H2), C19(H19), C3(H3A), C14(H14), C25(H25),
 C23(H23), C18(H18), C16(H16), C12(H12), C17(H17), C11(H11), C13(H13), C24(H24)
6.c Idealised Me refined with riding coordinates:
 C30C(H30G,H30H,H30I)
6.d Idealised Me refined as rotating group:
 C20(H20A,H20B,H20C), C30B(H30A,H30B,H30C), C30A(H30D,H30E,H30F)
;
_shelx_shelxl_version_number 2014/7
_olex2_submission_special_instructions 'No special instructions were received'

loop_
_space_group_symop_operation_xyz
'x, y, z'
'-x, y, -z+1/2'
'x+1/2, y+1/2, z'
'-x+1/2, y+1/2, -z+1/2'
'-x, -y, -z'
'x, -y, z-1/2'
'-x+1/2, -y+1/2, -z'
'x+1/2, -y+1/2, z-1/2'

loop_
_atom_site_label
_atom_site_type_symbol
_atom_site_fract_x
_atom_site_fract_y
_atom_site_fract_z
_atom_site_U_iso_or_equiv
_atom_site_adp_type
_atom_site_occupancy
_atom_site_site_symmetry_order
_atom_site_calc_flag
_atom_site_refinement_flags_posn
_atom_site_refinement_flags_adp
_atom_site_refinement_flags_occupancy
_atom_site_disorder_assembly
_atom_site_disorder_group
Cu1 Cu 0.55688(2) -0.05033(3) 0.71191(2) 0.02556(10) Uani 1 1 d . . . . .
Cu2 Cu 0.56635(2) 0.10825(3) 0.81220(2) 0.02605(10) Uani 1 1 d . . . . .
S1A S 0.66801(8) 0.08397(17) 0.62762(7) 0.0418(5) Uani 0.774(5) 1 d D U P A 1
O1 O 0.47666(9) -0.04074(18) 0.67853(9) 0.0297(4) Uani 1 1 d . . . . .
O3 O 0.55592(8) 0.10475(17) 0.72742(9) 0.0259(4) Uani 1 1 d . . . . .
H3 H 0.5858 0.1349 0.7114 0.039 Uiso 1 1 d G . . . .
N2 N 0.65723(11) 0.0426(2) 0.81392(11) 0.0310(5) Uani 1 1 d . . . . .
N1 N 0.63524(11) -0.1024(2) 0.74832(11) 0.0290(5) Uani 1 1 d . . . . .
O2 O 0.61198(15) -0.3544(2) 0.66701(16) 0.0658(9) Uani 1 1 d . . . B 1
N4 N 0.56787(13) 0.1308(3) 0.89885(12) 0.0384(6) Uani 1 1 d . . . . .
O4A O 0.64436(15) 0.1881(3) 0.64857(18) 0.0518(10) Uani 0.774(5) 1 d . U P A 1
N3 N 0.55242(12) -0.2017(2) 0.68727(13) 0.0341(6) Uani 1 1 d . . . . .
C27 C 0.46182(14) -0.1391(3) 0.65064(14) 0.0326(7) Uani 1 1 d . . . . .
O5A O 0.71772(18) 0.0492(4) 0.6615(2) 0.0664(13) Uani 0.774(5) 1 d . U P A 1
N5 N 0.60317(12) 0.2614(2) 0.80721(12) 0.0348(6) Uani 1 1 d . . . . .
F1A F 0.7310(4) 0.2007(6) 0.5572(3) 0.143(3) Uani 0.774(5) 1 d D U P A 1
O6A O 0.6240(2) -0.0010(4) 0.61872(19) 0.0617(12) Uani 0.774(5) 1 d . U P A 1
C5 C 0.67384(12) -0.0537(3) 0.78700(14) 0.0294(6) Uani 1 1 d . . . . .
C20 C 0.7189(2) 0.2437(5) 0.9265(2) 0.0677(13) Uani 1 1 d . . . . .
H20A H 0.7063 0.3153 0.9438 0.102 Uiso 1 1 calc GR . . . .
H20B H 0.7536 0.2560 0.9023 0.102 Uiso 1 1 calc GR . . . .
H20C H 0.7281 0.1904 0.9586 0.102 Uiso 1 1 calc GR . . . .
C21 C 0.60132(16) -0.2610(3) 0.68937(16) 0.0410(8) Uani 1 1 d . . . . .
C26 C 0.41120(15) -0.1538(3) 0.61754(15) 0.0416(8) Uani 1 1 d . . . . .
H26 H 0.3859 -0.0919 0.6104 0.050 Uiso 1 1 calc R . . . .
C22 C 0.50089(15) -0.2297(3) 0.65717(15) 0.0374(7) Uani 1 1 d . . . . .
C10 C 0.61686(17) 0.1669(4) 0.92671(16) 0.0469(9) Uani 1 1 d . . . . .
C6 C 0.76333(16) -0.0547(4) 0.8440(2) 0.0536(10) Uani 1 1 d . . . . .
H6 H 0.7998 -0.0873 0.8546 0.064 Uiso 1 1 calc R . . . .
C8 C 0.69151(14) 0.0891(3) 0.85484(15) 0.0374(7) Uani 1 1 d . . . . .
C7 C 0.74623(16) 0.0410(4) 0.87035(19) 0.0522(10) Uani 1 1 d . . . . .
H7 H 0.7706 0.0763 0.8992 0.063 Uiso 1 1 calc R . . . .
F3A F 0.6554(3) 0.1419(8) 0.5202(3) 0.150(3) Uani 0.774(5) 1 d D U P A 1
C2 C 0.70058(17) -0.2579(3) 0.7374(2) 0.0502(9) Uani 1 1 d . . . . .
H2 H 0.7084 -0.3286 0.7195 0.060 Uiso 1 1 calc R . . . .
C1 C 0.64761(14) -0.2027(3) 0.72607(15) 0.0359(7) Uani 1 1 d . . . . .
C4 C 0.72759(14) -0.1069(3) 0.80099(17) 0.0413(8) Uani 1 1 d . . . . .
C19 C 0.58331(16) 0.3376(3) 0.76840(17) 0.0435(8) Uani 1 1 d . . . . .
H19 H 0.5517 0.3178 0.7428 0.052 Uiso 1 1 calc R . . . .
C3 C 0.74050(16) -0.2093(4) 0.7743(2) 0.0532(10) Uani 1 1 d . . . . .
H3A H 0.7769 -0.2449 0.7819 0.064 Uiso 1 1 calc R . . . .
C14 C 0.51926(19) 0.1138(4) 0.92986(18) 0.0513(10) Uani 1 1 d . . . . .
H14 H 0.4852 0.0873 0.9099 0.062 Uiso 1 1 calc R . . . .
C25 C 0.39741(19) -0.2597(4) 0.59461(19) 0.0562(11) Uani 1 1 d . . . . .
H25 H 0.3622 -0.2702 0.5726 0.067 Uiso 1 1 calc R . . . .
F2A F 0.7208(3) 0.0301(5) 0.5320(3) 0.136(3) Uani 0.774(5) 1 d D U P A 1
C9 C 0.66951(15) 0.1955(4) 0.88706(16) 0.0455(9) Uani 1 1 d . . . . .
C23 C 0.4865(2) -0.3342(3) 0.6340(2) 0.0550(10) Uani 1 1 d . . . . .
H23 H 0.5125 -0.3957 0.6390 0.066 Uiso 1 1 calc R . . . .
C15 C 0.64893(15) 0.2858(3) 0.84262(16) 0.0409(8) Uani 1 1 d . . . . .
C18 C 0.6069(2) 0.4439(3) 0.7639(2) 0.0583(11) Uani 1 1 d . . . . .
H18 H 0.5915 0.4974 0.7365 0.070 Uiso 1 1 calc R . . . .
C16 C 0.67475(19) 0.3907(4) 0.8395(2) 0.0565(11) Uani 1 1 d . . . . .
H16 H 0.7073 0.4082 0.8643 0.068 Uiso 1 1 calc R . . . .
C12 C 0.5676(3) 0.1659(6) 1.01949(19) 0.0845(18) Uani 1 1 d . . . . .
H12 H 0.5680 0.1766 1.0614 0.101 Uiso 1 1 calc R . . . .
C17 C 0.6530(2) 0.4695(4) 0.8002(3) 0.0661(13) Uani 1 1 d . . . . .
H17 H 0.6702 0.5420 0.7984 0.079 Uiso 1 1 calc R . . . .
C11 C 0.6173(2) 0.1820(5) 0.98756(19) 0.0743(15) Uani 1 1 d . . . . .
H11 H 0.6523 0.2038 1.0074 0.089 Uiso 1 1 calc R . . . .
C13 C 0.5176(3) 0.1343(5) 0.9907(2) 0.0723(15) Uani 1 1 d . . . . .
H13 H 0.4823 0.1264 1.0119 0.087 Uiso 1 1 calc R . . . .
C24 C 0.4344(2) -0.3488(4) 0.6038(2) 0.0630(12) Uani 1 1 d . . . . .
H24 H 0.4240 -0.4212 0.5892 0.076 Uiso 1 1 calc R . . . .
C28 C 0.69607(19) 0.1146(4) 0.55874(12) 0.0913(17) Uani 1 1 d D U . . .
C29B C 0.600(3) 0.496(5) 0.546(4) 0.115(12) Uani 0.153(14) 1 d D U P C 2
N6A N 0.6490(5) 0.5351(11) 0.5158(6) 0.108(5) Uani 0.597(14) 1 d D U P C 1
C30B C 0.6398(10) 0.595(3) 0.5472(11) 0.048(6) Uani 0.153(14) 1 d D U P C 2
H30A H 0.6792 0.5703 0.5370 0.071 Uiso 0.153(14) 1 calc GR U P C 2
H30B H 0.6403 0.6284 0.5871 0.071 Uiso 0.153(14) 1 calc GR U P C 2
H30C H 0.6262 0.6506 0.5181 0.071 Uiso 0.153(14) 1 calc GR U P C 2
S1B S 0.6638(4) 0.0435(9) 0.6150(3) 0.083(3) Uani 0.226(5) 1 d D U P A 2
F3B F 0.6865(13) 0.2213(7) 0.5510(13) 0.167(10) Uani 0.226(5) 1 d D U P A 2
F2B F 0.6972(15) 0.0667(18) 0.5067(5) 0.144(8) Uani 0.226(5) 1 d D U P A 2
F1B F 0.7523(3) 0.121(2) 0.5665(10) 0.143(7) Uani 0.226(5) 1 d D U P A 2
O5B O 0.6857(8) -0.0672(13) 0.6112(9) 0.099(6) Uani 0.226(5) 1 d D U P A 2
O6B O 0.6058(6) 0.043(2) 0.5927(11) 0.118(7) Uani 0.226(5) 1 d D U P A 2
O4B O 0.6773(15) 0.105(2) 0.6666(6) 0.137(9) Uani 0.226(5) 1 d D U P A 2
C30C C 0.5550(14) 0.364(3) 0.5996(18) 0.133(9) Uani 0.25 1 d D U P D 3
H30G H 0.5781 0.3071 0.5791 0.199 Uiso 0.25 1 calc R U P D 3
H30H H 0.5469 0.3391 0.6403 0.199 Uiso 0.25 1 calc R U P D 3
H30I H 0.5768 0.4351 0.6010 0.199 Uiso 0.25 1 calc R U P D 3
C29C C 0.5006(11) 0.3813(17) 0.5677(14) 0.090(7) Uani 0.25 1 d D U P D 3
N6C N 0.4546(10) 0.3970(17) 0.5496(13) 0.107(8) Uani 0.25 1 d D U P D 3
C30A C 0.5746(8) 0.4003(16) 0.5690(8) 0.107(5) Uani 0.597(14) 1 d D U P C 1
H30D H 0.5787 0.3238 0.5535 0.161 Uiso 0.597(14) 1 calc GR U P C 1
H30E H 0.5347 0.4268 0.5619 0.161 Uiso 0.597(14) 1 calc GR U P C 1
H30F H 0.5830 0.4004 0.6119 0.161 Uiso 0.597(14) 1 calc GR U P C 1
C29A C 0.6177(6) 0.4789(10) 0.5373(7) 0.084(4) Uani 0.597(14) 1 d D U P C 1
N6B N 0.571(2) 0.421(4) 0.554(3) 0.116(12) Uani 0.153(14) 1 d D U P C 2

loop_
_atom_site_aniso_label
_atom_site_aniso_U_11
_atom_site_aniso_U_22
_atom_site_aniso_U_33
_atom_site_aniso_U_23
_atom_site_aniso_U_13
_atom_site_aniso_U_12
Cu1 0.02260(18) 0.03020(19) 0.02386(18) -0.00203(14) -0.00021(13) 0.00351(13)
Cu2 0.02362(18) 0.0331(2) 0.02147(18) 0.00100(14) -0.00005(13) -0.00275(13)
S1A 0.0310(8) 0.0534(10) 0.0410(7) 0.0126(7) -0.0003(5) -0.0038(7)
O1 0.0240(10) 0.0368(11) 0.0284(10) -0.0108(9) -0.0022(8) 0.0009(8)
O3 0.0221(9) 0.0306(10) 0.0251(10) 0.0042(8) -0.0002(7) -0.0002(8)
N2 0.0226(12) 0.0439(15) 0.0265(13) 0.0065(11) -0.0024(9) 0.0009(10)
N1 0.0256(12) 0.0347(13) 0.0269(12) 0.0059(10) 0.0036(9) 0.0064(10)
O2 0.075(2) 0.0426(15) 0.080(2) -0.0146(15) -0.0054(17) 0.0220(15)
N4 0.0405(15) 0.0499(17) 0.0248(13) -0.0011(12) 0.0032(11) -0.0009(13)
O4A 0.0407(19) 0.054(2) 0.061(2) 0.0054(18) 0.0128(16) -0.0030(16)
N3 0.0371(14) 0.0286(13) 0.0365(14) -0.0033(11) 0.0036(11) 0.0012(11)
C27 0.0322(15) 0.0389(16) 0.0267(15) -0.0102(13) 0.0049(12) -0.0051(13)
O5A 0.046(2) 0.090(3) 0.064(3) 0.009(2) -0.0085(19) 0.018(2)
N5 0.0336(14) 0.0375(14) 0.0333(14) -0.0018(11) 0.0004(11) -0.0057(11)
F1A 0.167(6) 0.144(5) 0.119(5) 0.018(4) 0.083(5) -0.068(5)
O6A 0.066(3) 0.073(3) 0.046(2) -0.003(2) 0.0001(19) -0.023(2)
C5 0.0203(13) 0.0395(16) 0.0283(14) 0.0127(13) 0.0020(10) 0.0035(12)
C20 0.055(3) 0.089(3) 0.059(3) -0.021(3) -0.026(2) -0.007(2)
C21 0.048(2) 0.0336(17) 0.0413(19) 0.0031(14) 0.0054(15) 0.0110(14)
C26 0.0347(17) 0.057(2) 0.0328(17) -0.0184(16) 0.0017(13) -0.0041(15)
C22 0.0407(17) 0.0377(17) 0.0337(17) -0.0080(14) 0.0041(13) -0.0024(14)
C10 0.050(2) 0.063(2) 0.0284(17) -0.0044(16) -0.0040(14) 0.0006(18)
C6 0.0257(16) 0.066(3) 0.069(3) 0.018(2) -0.0121(16) 0.0060(17)
C8 0.0248(15) 0.054(2) 0.0335(17) 0.0082(15) -0.0064(12) -0.0051(14)
C7 0.0314(18) 0.069(3) 0.056(2) 0.009(2) -0.0201(16) -0.0049(17)
F3A 0.180(6) 0.211(8) 0.059(3) 0.059(4) -0.020(3) 0.010(5)
C2 0.045(2) 0.042(2) 0.063(3) 0.0087(18) 0.0076(18) 0.0193(16)
C1 0.0377(17) 0.0331(16) 0.0371(17) 0.0068(13) 0.0072(13) 0.0112(13)
C4 0.0245(15) 0.051(2) 0.049(2) 0.0170(17) -0.0020(13) 0.0069(14)
C19 0.0441(19) 0.0383(18) 0.048(2) -0.0003(16) -0.0030(15) -0.0026(15)
C3 0.0335(18) 0.057(2) 0.070(3) 0.016(2) 0.0014(17) 0.0189(17)
C14 0.052(2) 0.065(3) 0.037(2) -0.0006(18) 0.0165(17) 0.0006(19)
C25 0.053(2) 0.070(3) 0.046(2) -0.025(2) 0.0003(18) -0.019(2)
F2A 0.139(5) 0.185(6) 0.084(4) -0.039(4) 0.046(4) 0.019(4)
C9 0.0368(18) 0.063(2) 0.0363(18) -0.0069(17) -0.0130(14) -0.0079(16)
C23 0.067(3) 0.039(2) 0.059(3) -0.0134(19) 0.001(2) -0.0059(19)
C15 0.0345(17) 0.048(2) 0.0401(18) -0.0099(16) 0.0015(14) -0.0086(15)
C18 0.069(3) 0.0358(19) 0.071(3) 0.0075(19) 0.003(2) -0.0035(19)
C16 0.046(2) 0.052(2) 0.072(3) -0.013(2) -0.0044(19) -0.0171(18)
C12 0.094(4) 0.136(5) 0.024(2) 0.000(3) 0.008(2) 0.013(4)
C17 0.063(3) 0.041(2) 0.094(4) -0.010(2) 0.007(3) -0.021(2)
C11 0.073(3) 0.120(5) 0.030(2) -0.009(2) -0.009(2) 0.007(3)
C13 0.084(4) 0.097(4) 0.037(2) 0.004(2) 0.028(2) 0.008(3)
C24 0.076(3) 0.048(2) 0.065(3) -0.024(2) -0.003(2) -0.018(2)
C28 0.111(4) 0.108(4) 0.055(3) 0.014(3) 0.018(3) -0.002(4)
C29B 0.11(2) 0.12(2) 0.12(2) 0.01(2) -0.01(2) -0.009(16)
N6A 0.092(7) 0.116(9) 0.116(10) 0.022(7) -0.036(6) -0.024(6)
C30B 0.039(11) 0.078(14) 0.025(11) -0.014(11) -0.016(8) 0.034(9)
S1B 0.042(3) 0.102(6) 0.104(6) 0.006(5) 0.005(4) -0.042(4)
F3B 0.28(3) 0.090(9) 0.132(19) 0.004(9) 0.07(2) 0.007(16)
F2B 0.24(2) 0.128(16) 0.068(9) -0.017(10) 0.006(11) 0.049(16)
F1B 0.123(8) 0.153(14) 0.155(14) 0.022(13) 0.056(9) -0.075(10)
O5B 0.067(10) 0.115(9) 0.114(15) 0.046(9) -0.002(10) -0.004(8)
O6B 0.048(7) 0.151(15) 0.155(16) -0.046(12) -0.004(7) 0.013(7)
O4B 0.18(2) 0.172(18) 0.065(8) 0.004(12) 0.011(12) -0.116(17)
C30C 0.165(18) 0.100(17) 0.13(2) 0.020(16) -0.070(16) -0.053(16)
C29C 0.100(13) 0.037(9) 0.134(19) -0.007(11) 0.004(13) 0.007(10)
N6C 0.094(13) 0.056(11) 0.17(2) -0.010(13) 0.001(14) 0.002(11)
C30A 0.116(9) 0.103(11) 0.103(12) 0.025(8) -0.012(8) 0.023(7)
C29A 0.085(8) 0.081(7) 0.086(8) -0.012(5) -0.037(6) 0.005(5)
N6B 0.13(2) 0.090(19) 0.13(2) 0.05(2) 0.07(2) 0.026(16)

loop_
_atom_type_symbol
_atom_type_description
_atom_type_scat_dispersion_real
_atom_type_scat_dispersion_imag
_atom_type_scat_source
C C 0.0033 0.0016 'International Tables Vol C Tables 4.2.6.8 and 6.1.1.4'
H H 0.0000 0.0000 'International Tables Vol C Tables 4.2.6.8 and 6.1.1.4'
Cu Cu 0.3201 1.2651 'International Tables Vol C Tables 4.2.6.8 and 6.1.1.4'
F F 0.0171 0.0103 'International Tables Vol C Tables 4.2.6.8 and 6.1.1.4'
N N 0.0061 0.0033 'International Tables Vol C Tables 4.2.6.8 and 6.1.1.4'
O O 0.0106 0.0060 'International Tables Vol C Tables 4.2.6.8 and 6.1.1.4'
S S 0.1246 0.1234 'International Tables Vol C Tables 4.2.6.8 and 6.1.1.4'

loop_
_geom_angle_atom_site_label_1
_geom_angle_atom_site_label_2
_geom_angle_atom_site_label_3
_geom_angle
_geom_angle_site_symmetry_1
_geom_angle_site_symmetry_3
_geom_angle_publ_flag
O1 Cu1 Cu2 108.20(6) . . ?
O1 Cu1 N1 165.63(10) . . ?
O3 Cu1 Cu2 39.59(6) . . ?
O3 Cu1 O1 90.05(9) . . ?
O3 Cu1 N1 103.52(10) . . ?
O3 Cu1 N3 172.62(11) . . ?
N1 Cu1 Cu2 80.38(8) . . ?
N3 Cu1 Cu2 147.08(9) . . ?
N3 Cu1 O1 84.09(11) . . ?
N3 Cu1 N1 82.73(11) . . ?
O1 Cu2 Cu1 59.32(6) 2_656 . ?
O1 Cu2 N2 98.51(9) 2_656 . ?
O3 Cu2 Cu1 38.64(6) . . ?
O3 Cu2 O1 91.56(9) . 2_656 ?
O3 Cu2 N2 96.67(9) . . ?
O3 Cu2 N4 170.99(11) . . ?
O3 Cu2 N5 90.70(10) . . ?
N2 Cu2 Cu1 81.36(8) . . ?
N4 Cu2 Cu1 147.73(9) . . ?
N4 Cu2 O1 91.18(11) . 2_656 ?
N4 Cu2 N2 91.40(11) . . ?
N4 Cu2 N5 85.92(12) . . ?
N5 Cu2 Cu1 124.42(8) . . ?
N5 Cu2 O1 174.98(10) . 2_656 ?
N5 Cu2 N2 85.67(11) . . ?
O4A S1A O6A 112.6(3) . . ?
O4A S1A C28 105.0(2) . . ?
O5A S1A O4A 112.3(3) . . ?
O5A S1A O6A 115.2(3) . . ?
O5A S1A C28 103.6(3) . . ?
O6A S1A C28 107.0(2) . . ?
Cu1 O1 Cu2 117.36(10) . 2_656 ?
C27 O1 Cu1 110.43(19) . . ?
C27 O1 Cu2 132.15(19) . 2_656 ?
Cu1 O3 Cu2 101.77(9) . . ?
Cu1 O3 H3 108.8 . . ?
Cu2 O3 H3 108.4 . . ?
C5 N2 Cu2 123.9(2) . . ?
C8 N2 Cu2 114.5(2) . . ?
C8 N2 C5 119.7(3) . . ?
C5 N1 Cu1 133.0(2) . . ?
C1 N1 Cu1 108.1(2) . . ?
C1 N1 C5 118.8(3) . . ?
C10 N4 Cu2 120.5(2) . . ?
C14 N4 Cu2 119.3(3) . . ?
C14 N4 C10 120.1(3) . . ?
C21 N3 Cu1 117.1(2) . . ?
C21 N3 C22 127.0(3) . . ?
C22 N3 Cu1 114.4(2) . . ?
O1 C27 C26 123.9(3) . . ?
O1 C27 C22 116.8(3) . . ?
C26 C27 C22 119.3(3) . . ?
C19 N5 Cu2 120.7(2) . . ?
C19 N5 C15 120.0(3) . . ?
C15 N5 Cu2 119.3(2) . . ?
N2 C5 N1 117.4(3) . . ?
N2 C5 C4 121.9(3) . . ?
N1 C5 C4 120.6(3) . . ?
H20A C20 H20B 109.5 . . ?
H20A C20 H20C 109.5 . . ?
H20B C20 H20C 109.5 . . ?
C9 C20 H20A 109.5 . . ?
C9 C20 H20B 109.5 . . ?
C9 C20 H20C 109.5 . . ?
O2 C21 N3 129.1(4) . . ?
O2 C21 C1 119.4(3) . . ?
N3 C21 C1 111.4(3) . . ?
C27 C26 H26 120.1 . . ?
C27 C26 C25 119.8(4) . . ?
C25 C26 H26 120.1 . . ?
N3 C22 C27 113.7(3) . . ?
C23 C22 N3 126.3(3) . . ?
C23 C22 C27 119.9(3) . . ?
N4 C10 C9 117.1(3) . . ?
N4 C10 C11 119.8(4) . . ?
C11 C10 C9 123.0(4) . . ?
C7 C6 H6 119.8 . . ?
C7 C6 C4 120.4(3) . . ?
C4 C6 H6 119.8 . . ?
N2 C8 C7 121.3(4) . . ?
N2 C8 C9 118.2(3) . . ?
C7 C8 C9 120.5(3) . . ?
C6 C7 C8 119.7(4) . . ?
C6 C7 H7 120.1 . . ?
C8 C7 H7 120.1 . . ?
C1 C2 H2 120.3 . . ?
C3 C2 H2 120.3 . . ?
C3 C2 C1 119.3(4) . . ?
N1 C1 C21 117.9(3) . . ?
N1 C1 C2 122.8(3) . . ?
C2 C1 C21 119.2(3) . . ?
C6 C4 C5 117.0(4) . . ?
C3 C4 C5 119.0(3) . . ?
C3 C4 C6 123.9(3) . . ?
N5 C19 H19 118.7 . . ?
N5 C19 C18 122.6(4) . . ?
C18 C19 H19 118.7 . . ?
C2 C3 C4 119.3(3) . . ?
C2 C3 H3A 120.3 . . ?
C4 C3 H3A 120.3 . . ?
N4 C14 H14 119.4 . . ?
N4 C14 C13 121.2(4) . . ?
C13 C14 H14 119.4 . . ?
C26 C25 H25 119.8 . . ?
C24 C25 C26 120.3(4) . . ?
C24 C25 H25 119.8 . . ?
C20 C9 C10 109.0(3) . . ?
C20 C9 C8 109.4(3) . . ?
C8 C9 C10 110.5(3) . . ?
C15 C9 C20 109.4(4) . . ?
C15 C9 C10 106.9(3) . . ?
C15 C9 C8 111.6(3) . . ?
C22 C23 H23 120.0 . . ?
C24 C23 C22 119.9(4) . . ?
C24 C23 H23 120.0 . . ?
N5 C15 C9 117.8(3) . . ?
N5 C15 C16 119.8(4) . . ?
C16 C15 C9 122.3(3) . . ?
C19 C18 H18 121.2 . . ?
C17 C18 C19 117.6(4) . . ?
C17 C18 H18 121.2 . . ?
C15 C16 H16 120.2 . . ?
C17 C16 C15 119.6(4) . . ?
C17 C16 H16 120.2 . . ?
C11 C12 H12 120.2 . . ?
C13 C12 H12 120.3 . . ?
C13 C12 C11 119.5(4) . . ?
C18 C17 C16 120.3(4) . . ?
C18 C17 H17 119.9 . . ?
C16 C17 H17 119.9 . . ?
C10 C11 H11 119.8 . . ?
C12 C11 C10 120.3(5) . . ?
C12 C11 H11 119.8 . . ?
C14 C13 H13 120.6 . . ?
C12 C13 C14 118.9(4) . . ?
C12 C13 H13 120.6 . . ?
C25 C24 C23 120.5(4) . . ?
C25 C24 H24 119.7 . . ?
C23 C24 H24 119.7 . . ?
F1A C28 S1A 115.4(4) . . ?
F1A C28 F3A 102.8(6) . . ?
F1A C28 F2A 108.8(6) . . ?
F3A C28 S1A 112.1(3) . . ?
F2A C28 S1A 114.8(4) . . ?
F2A C28 F3A 101.4(5) . . ?
F3B C28 S1B 120.8(10) . . ?
F3B C28 F2B 108.2(16) . . ?
F3B C28 F1B 97.2(12) . . ?
F2B C28 S1B 117.6(11) . . ?
F2B C28 F1B 96.7(19) . . ?
F1B C28 S1B 111.7(9) . . ?
N6B C29B C30B 171(9) . . ?
C29B C30B H30A 109.5 . . ?
C29B C30B H30B 109.5 . . ?
C29B C30B H30C 109.5 . . ?
H30A C30B H30B 109.5 . . ?
H30A C30B H30C 109.5 . . ?
H30B C30B H30C 109.5 . . ?
O5B S1B C28 105.2(9) . . ?
O5B S1B O6B 107.9(15) . . ?
O6B S1B C28 98.9(10) . . ?
O4B S1B C28 105.2(8) . . ?
O4B S1B O5B 117.4(19) . . ?
O4B S1B O6B 119(2) . . ?
H30G C30C H30H 109.5 . . ?
H30G C30C H30I 109.5 . . ?
H30H C30C H30I 109.5 . . ?
C29C C30C H30G 109.5 . . ?
C29C C30C H30H 109.5 . . ?
C29C C30C H30I 109.5 . . ?
N6C C29C C30C 171(4) . . ?
H30D C30A H30E 109.5 . . ?
H30D C30A H30F 109.5 . . ?
H30E C30A H30F 109.5 . . ?
C29A C30A H30D 109.5 . . ?
C29A C30A H30E 109.5 . . ?
C29A C30A H30F 109.5 . . ?
N6A C29A C30A 178.5(15) . . ?

loop_
_geom_bond_atom_site_label_1
_geom_bond_atom_site_label_2
_geom_bond_distance
_geom_bond_site_symmetry_2
_geom_bond_publ_flag
Cu1 Cu2 2.9427(7) . ?
Cu1 O1 1.983(2) . ?
Cu1 O3 1.877(2) . ?
Cu1 N1 2.062(3) . ?
Cu1 N3 1.885(3) . ?
Cu2 O1 2.040(2) 2_656 ?
Cu2 O3 1.915(2) . ?
Cu2 N2 2.227(3) . ?
Cu2 N4 1.963(3) . ?
Cu2 N5 2.012(3) . ?
S1A O4A 1.434(4) . ?
S1A O5A 1.425(4) . ?
S1A O6A 1.441(5) . ?
S1A C28 1.720(2) . ?
O1 Cu2 2.040(2) 2_656 ?
O1 C27 1.368(4) . ?
O3 H3 0.8572 . ?
N2 C5 1.352(4) . ?
N2 C8 1.323(4) . ?
N1 C5 1.363(4) . ?
N1 C1 1.325(4) . ?
O2 C21 1.244(4) . ?
N4 C10 1.350(5) . ?
N4 C14 1.337(5) . ?
N3 C21 1.326(4) . ?
N3 C22 1.396(4) . ?
C27 C26 1.383(5) . ?
C27 C22 1.408(5) . ?
N5 C19 1.333(5) . ?
N5 C15 1.342(4) . ?
F1A C28 1.301(2) . ?
C5 C4 1.418(4) . ?
C20 H20A 0.9800 . ?
C20 H20B 0.9800 . ?
C20 H20C 0.9800 . ?
C20 C9 1.540(5) . ?
C21 C1 1.506(5) . ?
C26 H26 0.9500 . ?
C26 C25 1.396(5) . ?
C22 C23 1.385(5) . ?
C10 C9 1.547(5) . ?
C10 C11 1.377(5) . ?
C6 H6 0.9500 . ?
C6 C7 1.343(6) . ?
C6 C4 1.405(6) . ?
C8 C7 1.420(5) . ?
C8 C9 1.545(6) . ?
C7 H7 0.9500 . ?
F3A C28 1.307(2) . ?
C2 H2 0.9500 . ?
C2 C1 1.402(5) . ?
C2 C3 1.357(6) . ?
C4 C3 1.391(6) . ?
C19 H19 0.9500 . ?
C19 C18 1.380(5) . ?
C3 H3A 0.9500 . ?
C14 H14 0.9500 . ?
C14 C13 1.387(6) . ?
C25 H25 0.9500 . ?
C25 C24 1.372(7) . ?
F2A C28 1.304(2) . ?
C9 C15 1.537(6) . ?
C23 H23 0.9500 . ?
C23 C24 1.380(6) . ?
C15 C16 1.383(5) . ?
C18 H18 0.9500 . ?
C18 C17 1.363(7) . ?
C16 H16 0.9500 . ?
C16 C17 1.376(7) . ?
C12 H12 0.9500 . ?
C12 C11 1.366(7) . ?
C12 C13 1.364(8) . ?
C17 H17 0.9500 . ?
C11 H11 0.9500 . ?
C13 H13 0.9500 . ?
C24 H24 0.9500 . ?
C28 S1B 1.696(2) . ?
C28 F3B 1.300(2) . ?
C28 F2B 1.300(2) . ?
C28 F1B 1.302(2) . ?
C29B C30B 1.497(18) . ?
C29B N6B 1.108(18) . ?
N6A C29A 1.097(12) . ?
C30B H30A 0.9800 . ?
C30B H30B 0.9800 . ?
C30B H30C 0.9800 . ?
S1B O5B 1.412(15) . ?
S1B O6B 1.417(15) . ?
S1B O4B 1.401(2) . ?
C30C H30G 0.9800 . ?
C30C H30H 0.9800 . ?
C30C H30I 0.9800 . ?
C30C C29C 1.446(18) . ?
C29C N6C 1.14(2) . ?
C30A H30D 0.9800 . ?
C30A H30E 0.9800 . ?
C30A H30F 0.9800 . ?
C30A C29A 1.541(14) . ?

loop_
_geom_hbond_atom_site_label_D
_geom_hbond_atom_site_label_H
_geom_hbond_atom_site_label_A
_geom_hbond_distance_DH
_geom_hbond_distance_HA
_geom_hbond_distance_DA
_geom_hbond_angle_DHA
_geom_hbond_site_symmetry_A
O3 H3 O4A 0.86 2.06 2.884(4) 161.4 .
O3 H3 O4B 0.86 2.36 3.12(3) 146.5 .
